data_7064203
loop_
_publ_author_name
'Ge, Meng'
'Yu, Shuang'
'Yuan, Linyue'
'Zang, Hong-Ying'

_publ_section_title
;
 Construction and proton conductivity of a POMs-based compound based on
 different isomers of [Mo8O26]4- ions
;
_journal_name_full 'New Journal of Chemistry'
_journal_paper_doi 10.1039/D5NJ04210K
_journal_year 2026
_chemical_formula_moiety '2(Mo4 O13), C42 H42 Cu N12, H2 O'
_chemical_formula_sum 'C42 H44 Cu Mo8 N12 O27'
_chemical_formula_weight 1979.95
_space_group_crystal_system triclinic
_space_group_IT_number 2
_space_group_name_Hall '-P 1'
_space_group_name_H-M_alt 'P -1'
_atom_sites_solution_hydrogens mixed
_atom_sites_solution_primary dual
_audit_block_doi 10.5517/ccdc.csd.cc2pvb52
_audit_creation_date 2025-10-18
_audit_creation_method
;
Olex2 1.3-alpha
(compiled 2020.11.12 svn.r5f609507 for OlexSys, GUI svn.r6408)
;
_audit_update_record
;
2025-10-26 deposited with the CCDC.	2025-12-10 downloaded from the CCDC.
;
_cell_angle_alpha 90.630(3)
_cell_angle_beta 102.445(3)
_cell_angle_gamma 105.565(3)
_cell_formula_units_Z 2
_cell_length_a 11.1502(11)
_cell_length_b 13.1951(12)
_cell_length_c 21.366(2)
_cell_measurement_reflns_used 7646
_cell_measurement_temperature 293.0
_cell_measurement_theta_max 25.127
_cell_measurement_theta_min 1.628
_cell_volume 2949.2(5)
_computing_cell_refinement 'SAINT+ Ver. 2016.5-0 (Bruker-AXS, 2016)'
_computing_data_collection 'APEX3 Ver. 2016.5-0 (Bruker-AXS, 2016)'
_computing_data_reduction 'SAINT+ Ver. 2016.5-0 (Bruker-AXS, 2016)'
_computing_molecular_graphics 'OLEX2 (Dolomanov et al., 2009)'
_computing_publication_material 'OLEX2 (Dolomanov et al., 2009)'
_computing_structure_refinement 'XL (Sheldrick, 2015b)'
_computing_structure_solution 'XT (Sheldrick, 2015a)'
_diffrn_ambient_temperature 293.0
_diffrn_detector 'charge-coupled device (CCD) area detector'
_diffrn_detector_area_resol_mean 7.9
_diffrn_detector_type 'Bruker APEX II'
_diffrn_measured_fraction_theta_full 0.996
_diffrn_measured_fraction_theta_max 0.996
_diffrn_measurement_device 'three-circle diffractometer'
_diffrn_measurement_device_type 'Bruker APEX II Quazar'
_diffrn_measurement_method '0.5\% \w and 0.5\% \f scans'
_diffrn_radiation_collimation 'focusing mirrors'
_diffrn_radiation_detector 'Bruker APEX II'
_diffrn_radiation_monochromator 'mirror optics'
_diffrn_radiation_probe x-ray
_diffrn_radiation_type 'Mo K\a'
_diffrn_radiation_wavelength 0.71073
_diffrn_radiation_xray_symbol K-L~3~
_diffrn_reflns_av_R_equivalents 0.0897
_diffrn_reflns_av_unetI/netI 0.0622
_diffrn_reflns_Laue_measured_fraction_full 0.996
_diffrn_reflns_Laue_measured_fraction_max 0.996
_diffrn_reflns_limit_h_max 13
_diffrn_reflns_limit_h_min -13
_diffrn_reflns_limit_k_max 15
_diffrn_reflns_limit_k_min -15
_diffrn_reflns_limit_l_max 25
_diffrn_reflns_limit_l_min -25
_diffrn_reflns_number 52869
_diffrn_reflns_point_group_measured_fraction_full 0.996
_diffrn_reflns_point_group_measured_fraction_max 0.996
_diffrn_reflns_theta_full 25.029
_diffrn_reflns_theta_max 25.029
_diffrn_reflns_theta_min 1.947
_diffrn_source 'microfocus sealed X-ray tube'
_diffrn_source_current 1.6
_diffrn_source_power 0.08
_diffrn_source_type 'Incoatec I\ms'
_diffrn_source_voltage 50.0
_exptl_absorpt_coefficient_mu 2.089
_exptl_absorpt_correction_T_max 0.87
_exptl_absorpt_correction_T_min 0.86
_exptl_absorpt_correction_type multi-scan
_exptl_absorpt_process_details 'SADABS-2016/2 (Krause et al., 2015) was used for absorption correction.'
_exptl_crystal_colour green
_exptl_crystal_colour_primary green
_exptl_crystal_density_diffrn 2.230
_exptl_crystal_density_method 'not measured'
_exptl_crystal_description block
_exptl_crystal_F_000 1922
_exptl_crystal_size_max 0.24
_exptl_crystal_size_mid 0.22
_exptl_crystal_size_min 0.2
_refine_diff_density_max 0.785
_refine_diff_density_min -0.597
_refine_diff_density_rms 0.120
_refine_ls_extinction_method none
_refine_ls_goodness_of_fit_ref 1.054
_refine_ls_hydrogen_treatment constr
_refine_ls_matrix_type full
_refine_ls_number_parameters 817
_refine_ls_number_reflns 10392
_refine_ls_number_restraints 0
_refine_ls_restrained_S_all 1.054
_refine_ls_R_factor_all 0.0498
_refine_ls_R_factor_gt 0.0353
_refine_ls_shift/su_max 0.009
_refine_ls_shift/su_mean 0.000
_refine_ls_structure_factor_coef Fsqd
_refine_ls_weighting_details 'w=1/[\s^2^(Fo^2^)+(0.0082P)^2^+4.6406P] where P=(Fo^2^+2Fc^2^)/3'
_refine_ls_weighting_scheme calc
_refine_ls_wR_factor_gt 0.0754
_refine_ls_wR_factor_ref 0.0853
_reflns_Friedel_coverage 0.000
_reflns_number_gt 8377
_reflns_number_total 10392
_reflns_threshold_expression 'I > 2\s(I)'
_cod_data_source_file d5nj04210k2.cif
_cod_data_source_block 2
_cod_database_code 7064203
_shelx_shelxl_version_number 2018/3
_shelx_space_group_comment
;
The symmetry employed for this shelxl refinement is uniquely defined
by the following loop, which should always be used as a source of
symmetry information in preference to the above space-group names.
They are only intended as comments.
;
_shelx_estimated_absorpt_t_max 0.680
_shelx_estimated_absorpt_t_min 0.634
_olex2_refinement_description
;
1. Fixed Uiso
 At 1.2 times of:
  All C(H) groups, All C(H,H) groups
 At 1.5 times of:
  All O(H,H) groups
2.a Free rotating group:
 O1W(H1WA,H1WB)
2.b Secondary CH2 refined with riding coordinates:
 C32(H32A,H32B), C25(H25A,H25B), C11(H11A,H11B), C4(H4A,H4B), C18(H18A,H18B),
 C39(H39A,H39B)
2.c Aromatic/amide H refined with riding coordinates:
 C31(H31), C23(H23), C34(H34), C22(H22), C15(H15), C29(H29), C30(H30), C5(H5),
 C27(H27), C28(H28), C19(H19), C20(H20), C14(H14), C6(H6), C13(H13), C1(H1),
 C9(H9), C26(H26), C8(H8), C37(H37), C2(H2), C33(H33), C42(H42), C36(H36),
 C12(H12), C3(H3), C17(H17), C40(H40), C16(H16), C41(H41)
;
_olex2_submission_special_instructions 'No special instructions were received'

loop_
_space_group_symop_operation_xyz
'x, y, z'
'-x, -y, -z'

loop_
_atom_site_label
_atom_site_type_symbol
_atom_site_fract_x
_atom_site_fract_y
_atom_site_fract_z
_atom_site_U_iso_or_equiv
_atom_site_adp_type
_atom_site_occupancy
_atom_site_site_symmetry_order
_atom_site_calc_flag
_atom_site_refinement_flags_posn
_atom_site_refinement_flags_adp
_atom_site_refinement_flags_occupancy
_atom_site_disorder_assembly
_atom_site_disorder_group
Mo5 Mo 0.06265(4) 0.43990(3) 0.94458(2) 0.02185(10) Uani 1 1 d . . . . .
Mo4 Mo 0.38365(4) 0.04680(3) 0.53192(2) 0.02264(10) Uani 1 1 d . . . . .
Mo8 Mo -0.11731(4) 0.28580(3) 1.02548(2) 0.02385(11) Uani 1 1 d . . . . .
Mo1 Mo 0.57632(4) -0.10644(4) 0.64042(2) 0.02766(11) Uani 1 1 d . . . . .
Mo6 Mo 0.25980(4) 0.55495(3) 1.07404(2) 0.02712(11) Uani 1 1 d . . . . .
Mo2 Mo 0.34890(4) -0.24939(3) 0.51822(2) 0.02672(11) Uani 1 1 d . . . . .
Mo7 Mo 0.08192(5) 0.40379(4) 1.15830(2) 0.03441(12) Uani 1 1 d . . . . .
Mo3 Mo 0.26727(4) -0.13966(4) 0.37989(2) 0.02936(12) Uani 1 1 d . . . . .
Cu1 Cu 0.500000 0.500000 0.500000 0.0252(2) Uani 1 2 d S . P . .
Cu2 Cu 0.000000 0.000000 1.000000 0.0322(2) Uani 1 2 d S . P . .
O16 O 0.0536(3) 0.4386(2) 1.04353(16) 0.0230(7) Uani 1 1 d . . . . .
O18 O 0.1967(3) 0.5671(2) 0.98084(16) 0.0241(7) Uani 1 1 d . . . . .
O17 O -0.1077(3) 0.3444(2) 0.93980(16) 0.0254(8) Uani 1 1 d . . . . .
O7 O 0.4447(3) 0.1319(3) 0.47506(16) 0.0278(8) Uani 1 1 d . . . . .
O5 O 0.3068(3) -0.0817(3) 0.49293(17) 0.0292(8) Uani 1 1 d . . . . .
O3 O 0.4017(3) -0.1749(3) 0.60075(17) 0.0302(8) Uani 1 1 d . . . . .
O13 O 0.2733(3) 0.0040(3) 0.37201(17) 0.0312(8) Uani 1 1 d . . . . .
O14 O -0.0846(3) 0.3156(3) 1.11462(17) 0.0304(8) Uani 1 1 d . . . . .
O22 O 0.0333(3) 0.4749(3) 0.86547(17) 0.0310(8) Uani 1 1 d . . . . .
O24 O -0.0336(3) 0.1965(3) 1.01994(17) 0.0317(8) Uani 1 1 d . . . . .
O4 O 0.5121(3) 0.0412(3) 0.59686(17) 0.0295(8) Uani 1 1 d . . . . .
O10 O 0.3445(3) -0.2339(3) 0.42917(17) 0.0307(8) Uani 1 1 d . . . . .
O15 O 0.2132(3) 0.5303(3) 1.15380(17) 0.0350(9) Uani 1 1 d . . . . .
O8 O 0.4190(3) -0.3498(3) 0.53036(19) 0.0354(9) Uani 1 1 d . . . . .
O11 O 0.1103(3) -0.1902(3) 0.3815(2) 0.0420(10) Uani 1 1 d . . . . .
O21 O 0.1499(3) 0.3534(3) 0.94398(18) 0.0321(8) Uani 1 1 d . . . . .
O9 O 0.1928(3) -0.3068(3) 0.5167(2) 0.0417(10) Uani 1 1 d . . . . .
O23 O -0.2723(3) 0.2124(3) 1.01046(19) 0.0360(9) Uani 1 1 d . . . . .
O19 O 0.3787(3) 0.6694(3) 1.09307(19) 0.0405(10) Uani 1 1 d . . . . .
O1 O 0.6373(4) -0.2113(3) 0.65215(19) 0.0391(9) Uani 1 1 d . . . . .
O6 O 0.2776(3) 0.0964(3) 0.55968(19) 0.0402(10) Uani 1 1 d . . . . .
O2 O 0.5629(4) -0.0680(3) 0.71375(18) 0.0416(10) Uani 1 1 d . . . . .
O12 O 0.2758(4) -0.1781(3) 0.30543(18) 0.0431(10) Uani 1 1 d . . . . .
O20 O 0.3333(4) 0.4607(3) 1.0675(2) 0.0446(10) Uani 1 1 d . . . . .
O25 O 0.1632(4) 0.3129(3) 1.1543(2) 0.0527(12) Uani 1 1 d . . . . .
N4 N 0.6784(4) 0.5948(3) 0.5133(2) 0.0270(9) Uani 1 1 d . . . . .
N5 N 0.5357(4) 0.4630(3) 0.5917(2) 0.0294(10) Uani 1 1 d . . . . .
N8 N -0.0158(4) 0.0278(3) 0.9078(2) 0.0317(10) Uani 1 1 d . . . . .
N9 N -0.1880(4) -0.0748(3) 0.9800(2) 0.0327(10) Uani 1 1 d . . . . .
N10 N -0.3764(4) -0.1916(3) 0.9641(2) 0.0283(10) Uani 1 1 d . . . . .
O26 O 0.0712(4) 0.4113(4) 1.2360(2) 0.0569(12) Uani 1 1 d . . . . .
N7 N -0.0118(4) 0.1215(3) 0.8237(2) 0.0314(10) Uani 1 1 d . . . . .
N11 N -0.8085(5) -0.4688(4) 0.6591(2) 0.0470(13) Uani 1 1 d . . . . .
N3 N 0.8405(4) 0.7362(3) 0.5395(2) 0.0336(11) Uani 1 1 d . . . . .
N2 N 1.3459(4) 0.9658(3) 0.8321(2) 0.0350(11) Uani 1 1 d . . . . .
N6 N 0.5362(4) 0.3707(4) 0.6776(2) 0.0427(12) Uani 1 1 d . . . . .
O1W O 0.7352(5) 0.1888(4) 0.8339(2) 0.0662(14) Uani 1 1 d G . . . .
H1WA H 0.678676 0.173645 0.855954 0.099 Uiso 1 1 d G U . . .
H1WB H 0.788926 0.244665 0.853214 0.099 Uiso 1 1 d G U . . .
N1 N 1.4920(6) 1.1125(5) 0.8567(3) 0.0585(16) Uani 1 1 d . . . . .
C32 C -0.4737(5) -0.2938(4) 0.9510(2) 0.0300(12) Uani 1 1 d . . . . .
H32A H -0.542254 -0.291878 0.971843 0.036 Uiso 1 1 calc R U . . .
H32B H -0.435975 -0.348145 0.969219 0.036 Uiso 1 1 calc R U . . .
C31 C -0.2491(5) -0.1766(4) 0.9750(3) 0.0315(12) Uani 1 1 d . . . . .
H31 H -0.209357 -0.230607 0.978558 0.038 Uiso 1 1 calc R U . . .
C35 C -0.5281(5) -0.3217(4) 0.8805(3) 0.0271(11) Uani 1 1 d . . . . .
C21 C 0.1440(5) 0.2321(4) 0.7682(3) 0.0327(12) Uani 1 1 d . . . . .
C24 C 0.3794(6) 0.2662(5) 0.7357(3) 0.0400(14) Uani 1 1 d . . . . .
C23 C 0.3629(6) 0.3321(5) 0.7813(3) 0.0437(15) Uani 1 1 d . . . . .
H23 H 0.431192 0.388309 0.801592 0.052 Uiso 1 1 calc R U . . .
C34 C -0.6550(5) -0.3757(4) 0.8585(3) 0.0319(12) Uani 1 1 d . . . . .
H34 H -0.706842 -0.393911 0.887634 0.038 Uiso 1 1 calc R U . . .
C22 C 0.2461(5) 0.3160(5) 0.7975(3) 0.0372(13) Uani 1 1 d . . . . .
H22 H 0.236034 0.361642 0.828178 0.045 Uiso 1 1 calc R U . . .
C15 C 0.4900(5) 0.3706(5) 0.6147(3) 0.0368(13) Uani 1 1 d . . . . .
H15 H 0.432374 0.312498 0.589631 0.044 Uiso 1 1 calc R U . . .
N12 N -0.9624(7) -0.6093(5) 0.6375(3) 0.0682(18) Uani 1 1 d . . . . .
C29 C -0.3988(5) -0.0952(4) 0.9611(3) 0.0383(14) Uani 1 1 d . . . . .
H29 H -0.477986 -0.081312 0.953815 0.046 Uiso 1 1 calc R U . . .
C30 C -0.2828(5) -0.0233(4) 0.9710(3) 0.0402(14) Uani 1 1 d . . . . .
H30 H -0.268956 0.049497 0.971551 0.048 Uiso 1 1 calc R U . . .
C5 C 1.1370(5) 0.8728(5) 0.6292(3) 0.0396(14) Uani 1 1 d . . . . .
H5 H 1.165704 0.887985 0.591665 0.047 Uiso 1 1 calc R U . . .
C27 C -0.0808(6) -0.0372(5) 0.8535(3) 0.0444(15) Uani 1 1 d . . . . .
H27 H -0.119308 -0.109216 0.852546 0.053 Uiso 1 1 calc R U . . .
C28 C 0.0231(5) 0.1220(4) 0.8871(3) 0.0320(12) Uani 1 1 d . . . . .
H28 H 0.069597 0.181925 0.913933 0.038 Uiso 1 1 calc R U . . .
C25 C 0.0158(5) 0.2139(5) 0.7860(3) 0.0364(13) Uani 1 1 d . . . . .
H25A H 0.015494 0.275831 0.810766 0.044 Uiso 1 1 calc R U . . .
H25B H -0.050961 0.203840 0.747115 0.044 Uiso 1 1 calc R U . . .
C19 C 0.2784(6) 0.1826(5) 0.7063(3) 0.0476(16) Uani 1 1 d . . . . .
H19 H 0.288199 0.137388 0.675323 0.057 Uiso 1 1 calc R U . . .
C10 C 1.0087(5) 0.8480(4) 0.6270(3) 0.0351(13) Uani 1 1 d . . . . .
C20 C 0.1622(6) 0.1664(5) 0.7232(3) 0.0462(16) Uani 1 1 d . . . . .
H20 H 0.094510 0.109382 0.703471 0.055 Uiso 1 1 calc R U . . .
C14 C 0.7150(5) 0.6940(4) 0.5359(3) 0.0329(12) Uani 1 1 d . . . . .
H14 H 0.661424 0.730025 0.547874 0.039 Uiso 1 1 calc R U . . .
C6 C 1.2247(5) 0.8758(5) 0.6866(3) 0.0424(15) Uani 1 1 d . . . . .
H6 H 1.311477 0.892437 0.687229 0.051 Uiso 1 1 calc R U . . .
C13 C 0.7857(5) 0.5719(5) 0.5018(3) 0.0397(14) Uani 1 1 d . . . . .
H13 H 0.788654 0.507161 0.485549 0.048 Uiso 1 1 calc R U . . .
C11 C 0.9139(6) 0.8457(4) 0.5643(3) 0.0463(16) Uani 1 1 d . . . . .
H11A H 0.855139 0.885261 0.570765 0.056 Uiso 1 1 calc R U . . .
H11B H 0.959159 0.879513 0.532762 0.056 Uiso 1 1 calc R U . . .
C1 C 1.4633(6) 1.0171(6) 0.8281(3) 0.0494(16) Uani 1 1 d . . . . .
H1 H 1.516476 0.990546 0.808550 0.059 Uiso 1 1 calc R U . . .
C9 C 0.9670(5) 0.8249(5) 0.6833(3) 0.0458(16) Uani 1 1 d . . . . .
H9 H 0.880028 0.806681 0.682407 0.055 Uiso 1 1 calc R U . . .
C26 C -0.0794(6) 0.0206(5) 0.8020(3) 0.0481(16) Uani 1 1 d . . . . .
H26 H -0.117701 -0.003888 0.759480 0.058 Uiso 1 1 calc R U . . .
C8 C 1.0541(6) 0.8288(5) 0.7403(3) 0.0440(15) Uani 1 1 d . . . . .
H8 H 1.025057 0.814244 0.777735 0.053 Uiso 1 1 calc R U . . .
C37 C -0.5029(6) -0.3223(5) 0.7714(3) 0.0465(16) Uani 1 1 d . . . . .
H37 H -0.450742 -0.304257 0.742340 0.056 Uiso 1 1 calc R U . . .
C7 C 1.1833(5) 0.8538(4) 0.7432(3) 0.0338(13) Uani 1 1 d . . . . .
C38 C -0.6306(6) -0.3762(4) 0.7498(3) 0.0390(14) Uani 1 1 d . . . . .
C2 C 1.2980(7) 1.0313(5) 0.8632(3) 0.0520(17) Uani 1 1 d . . . . .
H2 H 1.217197 1.016072 0.872046 0.062 Uiso 1 1 calc R U . . .
C4 C 1.2780(6) 0.8567(4) 0.8056(3) 0.0466(16) Uani 1 1 d . . . . .
H4A H 1.233437 0.819487 0.836510 0.056 Uiso 1 1 calc R U . . .
H4B H 1.339664 0.820548 0.798662 0.056 Uiso 1 1 calc R U . . .
C33 C -0.7067(5) -0.4034(4) 0.7935(3) 0.0401(14) Uani 1 1 d . . . . .
H33 H -0.792486 -0.440244 0.779436 0.048 Uiso 1 1 calc R U . . .
C42 C -0.8381(7) -0.5726(5) 0.6519(3) 0.0562(18) Uani 1 1 d . . . . .
H42 H -0.780202 -0.612748 0.656291 0.067 Uiso 1 1 calc R U . . .
C18 C 0.5094(6) 0.2843(6) 0.7189(3) 0.059(2) Uani 1 1 d . . . . .
H18A H 0.575474 0.299377 0.758283 0.071 Uiso 1 1 calc R U . . .
H18B H 0.512430 0.220125 0.697498 0.071 Uiso 1 1 calc R U . . .
C36 C -0.4533(5) -0.2957(5) 0.8358(3) 0.0392(14) Uani 1 1 d . . . . .
H36 H -0.367336 -0.259220 0.849817 0.047 Uiso 1 1 calc R U . . .
C12 C 0.8855(5) 0.6590(5) 0.5180(3) 0.0495(17) Uani 1 1 d . . . . .
H12 H 0.969149 0.665321 0.515022 0.059 Uiso 1 1 calc R U . . .
C3 C 1.3905(9) 1.1216(5) 0.8783(3) 0.066(2) Uani 1 1 d . . . . .
H3 H 1.385588 1.181187 0.900203 0.079 Uiso 1 1 calc R U . . .
C39 C -0.6797(7) -0.3984(6) 0.6778(3) 0.071(3) Uani 1 1 d . . . . .
H39A H -0.678246 -0.332183 0.658295 0.085 Uiso 1 1 calc R U . . .
H39B H -0.622351 -0.429431 0.660942 0.085 Uiso 1 1 calc R U . . .
C17 C 0.6159(7) 0.5227(7) 0.6441(3) 0.078(3) Uani 1 1 d . . . . .
H17 H 0.663743 0.592202 0.643751 0.094 Uiso 1 1 calc R U . . .
C40 C -1.0154(8) -0.5282(9) 0.6364(4) 0.087(3) Uani 1 1 d . . . . .
H40 H -1.102150 -0.532772 0.627639 0.104 Uiso 1 1 calc R U . . .
C16 C 0.6166(7) 0.4671(7) 0.6967(3) 0.084(3) Uani 1 1 d . . . . .
H16 H 0.663578 0.490838 0.738195 0.101 Uiso 1 1 calc R U . . .
C41 C -0.9177(9) -0.4396(7) 0.6504(4) 0.085(3) Uani 1 1 d . . . . .
H41 H -0.924269 -0.370996 0.653429 0.102 Uiso 1 1 calc R U . . .

loop_
_atom_site_aniso_label
_atom_site_aniso_U_11
_atom_site_aniso_U_22
_atom_site_aniso_U_33
_atom_site_aniso_U_23
_atom_site_aniso_U_13
_atom_site_aniso_U_12
Mo5 0.0244(2) 0.0177(2) 0.0239(2) -0.00154(17) 0.00913(18) 0.00382(17)
Mo4 0.0209(2) 0.0258(2) 0.0223(2) 0.00047(18) 0.00642(17) 0.00705(17)
Mo8 0.0252(2) 0.0181(2) 0.0289(2) 0.00233(18) 0.00915(18) 0.00487(17)
Mo1 0.0260(2) 0.0325(2) 0.0250(2) 0.00379(19) 0.00639(19) 0.00849(19)
Mo6 0.0245(2) 0.0264(2) 0.0280(3) 0.00045(19) 0.00212(19) 0.00603(18)
Mo2 0.0230(2) 0.0247(2) 0.0313(3) 0.00063(19) 0.00685(19) 0.00408(18)
Mo7 0.0349(3) 0.0323(3) 0.0317(3) 0.0080(2) 0.0024(2) 0.0060(2)
Mo3 0.0241(2) 0.0309(2) 0.0280(3) -0.0031(2) -0.00100(19) 0.00476(19)
Cu1 0.0203(4) 0.0285(5) 0.0231(5) 0.0030(4) 0.0035(3) 0.0014(4)
Cu2 0.0286(5) 0.0337(5) 0.0270(5) 0.0049(4) 0.0045(4) -0.0024(4)
O16 0.0253(17) 0.0188(16) 0.0257(19) 0.0023(14) 0.0079(14) 0.0057(14)
O18 0.0227(17) 0.0190(17) 0.0295(19) 0.0007(14) 0.0083(15) 0.0020(14)
O17 0.0253(18) 0.0202(17) 0.029(2) -0.0037(15) 0.0064(15) 0.0039(14)
O7 0.0228(17) 0.0331(19) 0.0254(19) 0.0010(16) 0.0054(15) 0.0046(15)
O5 0.0272(19) 0.0282(19) 0.029(2) 0.0022(16) 0.0042(15) 0.0046(15)
O3 0.0265(18) 0.0318(19) 0.034(2) 0.0047(16) 0.0114(16) 0.0062(15)
O13 0.0252(18) 0.036(2) 0.032(2) 0.0010(17) 0.0015(15) 0.0117(16)
O14 0.035(2) 0.0285(19) 0.031(2) 0.0067(16) 0.0144(16) 0.0087(16)
O22 0.038(2) 0.0271(19) 0.028(2) 0.0005(16) 0.0114(16) 0.0064(16)
O24 0.036(2) 0.0260(19) 0.037(2) 0.0055(16) 0.0107(17) 0.0131(16)
O4 0.0249(18) 0.0310(19) 0.029(2) 0.0013(16) 0.0002(15) 0.0071(15)
O10 0.0324(19) 0.0297(19) 0.029(2) -0.0017(16) 0.0045(16) 0.0090(16)
O15 0.035(2) 0.036(2) 0.027(2) 0.0012(16) -0.0017(16) 0.0043(17)
O8 0.035(2) 0.0256(19) 0.044(2) 0.0021(17) 0.0088(18) 0.0061(16)
O11 0.027(2) 0.042(2) 0.051(3) -0.002(2) 0.0038(18) 0.0014(17)
O21 0.033(2) 0.0215(18) 0.045(2) -0.0006(16) 0.0154(17) 0.0081(15)
O9 0.0253(19) 0.039(2) 0.057(3) 0.002(2) 0.0134(18) -0.0015(17)
O23 0.029(2) 0.0256(19) 0.055(3) 0.0031(18) 0.0162(18) 0.0047(16)
O19 0.032(2) 0.034(2) 0.045(2) -0.0022(18) 0.0010(18) -0.0012(17)
O1 0.040(2) 0.042(2) 0.043(2) 0.0111(19) 0.0145(19) 0.0188(18)
O6 0.038(2) 0.053(2) 0.041(2) 0.0030(19) 0.0165(18) 0.0259(19)
O2 0.045(2) 0.058(3) 0.028(2) 0.0029(19) 0.0146(18) 0.019(2)
O12 0.042(2) 0.053(3) 0.031(2) -0.0066(19) -0.0016(18) 0.015(2)
O20 0.044(2) 0.044(2) 0.049(3) 0.007(2) 0.005(2) 0.0225(19)
O25 0.041(2) 0.044(2) 0.073(3) 0.016(2) 0.006(2) 0.017(2)
N4 0.023(2) 0.029(2) 0.027(2) 0.0044(19) 0.0023(18) 0.0064(18)
N5 0.024(2) 0.035(2) 0.025(2) 0.001(2) 0.0032(18) 0.0017(19)
N8 0.035(2) 0.028(2) 0.027(2) 0.000(2) 0.006(2) 0.001(2)
N9 0.033(2) 0.030(2) 0.033(3) 0.003(2) 0.007(2) 0.005(2)
N10 0.025(2) 0.028(2) 0.030(2) -0.0003(19) 0.0027(18) 0.0055(18)
O26 0.070(3) 0.058(3) 0.034(2) 0.006(2) 0.007(2) 0.007(2)
N7 0.029(2) 0.034(2) 0.030(3) 0.000(2) 0.011(2) 0.004(2)
N11 0.060(3) 0.037(3) 0.031(3) -0.004(2) 0.003(2) -0.002(3)
N3 0.026(2) 0.030(2) 0.037(3) 0.003(2) -0.002(2) 0.0032(19)
N2 0.035(3) 0.033(2) 0.031(3) -0.001(2) -0.001(2) 0.005(2)
N6 0.032(3) 0.066(3) 0.033(3) 0.023(3) 0.011(2) 0.014(2)
O1W 0.049(3) 0.078(4) 0.066(3) -0.026(3) 0.019(3) 0.005(3)
N1 0.062(4) 0.056(4) 0.038(3) 0.007(3) -0.005(3) -0.005(3)
C32 0.025(3) 0.031(3) 0.030(3) 0.003(2) 0.003(2) 0.004(2)
C31 0.030(3) 0.028(3) 0.035(3) 0.005(2) 0.004(2) 0.009(2)
C35 0.029(3) 0.023(3) 0.032(3) 0.004(2) 0.010(2) 0.010(2)
C21 0.034(3) 0.043(3) 0.023(3) 0.004(2) 0.009(2) 0.012(3)
C24 0.041(3) 0.059(4) 0.034(3) 0.025(3) 0.020(3) 0.027(3)
C23 0.037(3) 0.043(3) 0.048(4) 0.010(3) 0.010(3) 0.004(3)
C34 0.026(3) 0.033(3) 0.035(3) -0.001(2) 0.014(2) -0.002(2)
C22 0.039(3) 0.043(3) 0.033(3) 0.003(3) 0.013(3) 0.014(3)
C15 0.039(3) 0.042(3) 0.032(3) 0.006(3) 0.014(3) 0.013(3)
N12 0.072(4) 0.058(4) 0.052(4) 0.000(3) 0.004(3) -0.011(3)
C29 0.034(3) 0.030(3) 0.049(4) -0.002(3) 0.000(3) 0.014(2)
C30 0.045(3) 0.027(3) 0.046(4) -0.002(3) 0.009(3) 0.008(3)
C5 0.029(3) 0.050(4) 0.034(3) 0.001(3) 0.010(2) -0.001(3)
C27 0.055(4) 0.032(3) 0.034(3) -0.009(3) 0.007(3) -0.005(3)
C28 0.033(3) 0.030(3) 0.028(3) -0.002(2) 0.007(2) -0.001(2)
C25 0.033(3) 0.046(3) 0.029(3) 0.008(3) 0.006(2) 0.010(3)
C19 0.061(4) 0.052(4) 0.041(4) 0.001(3) 0.029(3) 0.021(3)
C10 0.030(3) 0.027(3) 0.041(3) -0.002(2) -0.002(2) 0.002(2)
C20 0.052(4) 0.040(3) 0.041(4) -0.003(3) 0.012(3) 0.000(3)
C14 0.026(3) 0.034(3) 0.037(3) 0.002(3) 0.003(2) 0.008(2)
C6 0.020(3) 0.060(4) 0.043(4) -0.003(3) 0.003(3) 0.008(3)
C13 0.030(3) 0.042(3) 0.047(4) -0.012(3) 0.012(3) 0.008(3)
C11 0.042(3) 0.026(3) 0.058(4) 0.004(3) -0.005(3) 0.001(3)
C1 0.044(4) 0.066(5) 0.037(4) 0.011(3) 0.009(3) 0.013(3)
C9 0.027(3) 0.051(4) 0.053(4) -0.003(3) 0.012(3) -0.001(3)
C26 0.059(4) 0.046(4) 0.031(3) -0.005(3) 0.009(3) 0.001(3)
C8 0.043(3) 0.045(4) 0.043(4) 0.002(3) 0.020(3) 0.002(3)
C37 0.050(4) 0.049(4) 0.038(4) 0.006(3) 0.026(3) -0.002(3)
C7 0.040(3) 0.020(3) 0.035(3) -0.004(2) 0.001(3) 0.004(2)
C38 0.047(3) 0.034(3) 0.028(3) 0.000(2) 0.010(3) -0.003(3)
C2 0.059(4) 0.055(4) 0.044(4) -0.006(3) 0.016(3) 0.017(3)
C4 0.060(4) 0.030(3) 0.045(4) 0.003(3) 0.000(3) 0.012(3)
C33 0.033(3) 0.038(3) 0.041(4) -0.001(3) 0.011(3) -0.006(3)
C42 0.067(5) 0.046(4) 0.050(4) 0.001(3) 0.007(4) 0.011(4)
C18 0.057(4) 0.089(5) 0.051(4) 0.044(4) 0.028(3) 0.042(4)
C36 0.024(3) 0.052(4) 0.037(3) 0.006(3) 0.013(2) -0.001(3)
C12 0.020(3) 0.051(4) 0.075(5) -0.009(3) 0.013(3) 0.004(3)
C3 0.108(7) 0.038(4) 0.039(4) -0.007(3) 0.000(4) 0.013(4)
C39 0.074(5) 0.075(5) 0.031(4) -0.003(4) 0.011(3) -0.034(4)
C17 0.079(5) 0.086(6) 0.031(4) 0.006(4) -0.001(4) -0.033(4)
C40 0.048(5) 0.125(8) 0.070(6) -0.007(6) -0.011(4) 0.015(5)
C16 0.069(5) 0.114(7) 0.026(4) 0.021(4) -0.008(3) -0.033(5)
C41 0.099(7) 0.065(5) 0.080(6) -0.011(5) -0.015(5) 0.036(5)

loop_
_atom_type_symbol
_atom_type_description
_atom_type_scat_dispersion_real
_atom_type_scat_dispersion_imag
_atom_type_scat_source
C C 0.0033 0.0016 'International Tables Vol C Tables 4.2.6.8 and 6.1.1.4'
H H 0.0000 0.0000 'International Tables Vol C Tables 4.2.6.8 and 6.1.1.4'
Cu Cu 0.3201 1.2651 'International Tables Vol C Tables 4.2.6.8 and 6.1.1.4'
Mo Mo -1.6832 0.6857 'International Tables Vol C Tables 4.2.6.8 and 6.1.1.4'
N N 0.0061 0.0033 'International Tables Vol C Tables 4.2.6.8 and 6.1.1.4'
O O 0.0106 0.0060 'International Tables Vol C Tables 4.2.6.8 and 6.1.1.4'

loop_
_geom_angle_atom_site_label_1
_geom_angle_atom_site_label_2
_geom_angle_atom_site_label_3
_geom_angle
_geom_angle_site_symmetry_1
_geom_angle_site_symmetry_3
_geom_angle_publ_flag
O16 Mo5 Mo6 86.45(8) 2_567 . ?
O16 Mo5 Mo6 47.00(8) . . ?
O16 Mo5 O16 75.79(13) . 2_567 ?
O18 Mo5 Mo6 35.78(10) . . ?
O18 Mo5 O16 78.78(13) . . ?
O18 Mo5 O16 77.33(12) . 2_567 ?
O18 Mo5 O17 150.42(13) . . ?
O17 Mo5 Mo6 125.34(10) . . ?
O17 Mo5 O16 78.34(13) . . ?
O17 Mo5 O16 79.07(12) . 2_567 ?
O22 Mo5 Mo6 133.17(11) . . ?
O22 Mo5 O16 81.45(14) . 2_567 ?
O22 Mo5 O16 157.22(15) . . ?
O22 Mo5 O18 97.40(15) . . ?
O22 Mo5 O17 96.46(15) . . ?
O21 Mo5 Mo6 88.86(12) . . ?
O21 Mo5 O16 174.40(15) . 2_567 ?
O21 Mo5 O16 98.75(15) . . ?
O21 Mo5 O18 100.54(15) . . ?
O21 Mo5 O17 101.25(15) . . ?
O21 Mo5 O22 104.02(17) . . ?
O7 Mo4 O5 108.74(16) . . ?
O7 Mo4 O4 109.44(15) . . ?
O5 Mo4 O4 109.94(16) . . ?
O6 Mo4 O7 108.25(18) . . ?
O6 Mo4 O5 110.52(18) . . ?
O6 Mo4 O4 109.92(17) . . ?
O18 Mo8 O16 70.87(11) 2_567 . ?
O17 Mo8 O16 72.82(12) . . ?
O17 Mo8 O18 71.66(12) . 2_567 ?
O14 Mo8 O16 77.22(13) . . ?
O14 Mo8 O18 84.48(13) . 2_567 ?
O14 Mo8 O17 146.39(14) . . ?
O24 Mo8 O16 98.18(14) . . ?
O24 Mo8 O18 165.79(14) . 2_567 ?
O24 Mo8 O17 96.80(15) . . ?
O24 Mo8 O14 102.27(16) . . ?
O23 Mo8 O16 157.12(15) . . ?
O23 Mo8 O18 86.26(14) . 2_567 ?
O23 Mo8 O17 101.01(16) . . ?
O23 Mo8 O14 100.66(17) . . ?
O23 Mo8 O24 104.48(17) . . ?
O3 Mo1 O7 71.07(13) . 2_656 ?
O3 Mo1 O13 143.26(15) . 2_656 ?
O3 Mo1 O4 80.46(13) . . ?
O13 Mo1 O7 78.20(13) 2_656 2_656 ?
O13 Mo1 O4 72.47(13) 2_656 . ?
O4 Mo1 O7 75.16(12) . 2_656 ?
O1 Mo1 O7 90.01(16) . 2_656 ?
O1 Mo1 O3 101.11(17) . . ?
O1 Mo1 O13 98.50(16) . 2_656 ?
O1 Mo1 O4 163.81(16) . . ?
O2 Mo1 O7 164.02(16) . 2_656 ?
O2 Mo1 O3 100.97(17) . . ?
O2 Mo1 O13 103.37(17) . 2_656 ?
O2 Mo1 O4 90.04(16) . . ?
O2 Mo1 O1 105.33(19) . . ?
O16 Mo6 Mo5 41.81(8) . . ?
O16 Mo6 O17 71.37(11) . 2_567 ?
O18 Mo6 Mo5 34.87(9) . . ?
O18 Mo6 O16 73.03(12) . . ?
O18 Mo6 O17 70.68(12) . 2_567 ?
O17 Mo6 Mo5 78.68(8) 2_567 . ?
O15 Mo6 Mo5 119.25(11) . . ?
O15 Mo6 O16 77.45(13) . . ?
O15 Mo6 O18 145.35(14) . . ?
O15 Mo6 O17 83.08(14) . 2_567 ?
O19 Mo6 Mo5 135.22(14) . . ?
O19 Mo6 O16 160.18(16) . . ?
O19 Mo6 O18 100.41(16) . . ?
O19 Mo6 O17 88.81(15) . 2_567 ?
O19 Mo6 O15 101.28(18) . . ?
O20 Mo6 Mo5 85.14(14) . . ?
O20 Mo6 O16 94.05(16) . . ?
O20 Mo6 O18 97.94(17) . . ?
O20 Mo6 O17 163.39(16) . 2_567 ?
O20 Mo6 O15 101.88(19) . . ?
O20 Mo6 O19 105.5(2) . . ?
O7 Mo2 O5 76.08(11) 2_656 . ?
O3 Mo2 O7 72.60(13) . 2_656 ?
O3 Mo2 O5 78.39(13) . . ?
O3 Mo2 O10 143.65(15) . . ?
O10 Mo2 O7 79.81(13) . 2_656 ?
O10 Mo2 O5 72.27(13) . . ?
O8 Mo2 O7 88.28(14) . 2_656 ?
O8 Mo2 O5 163.48(14) . . ?
O8 Mo2 O3 102.24(17) . . ?
O8 Mo2 O10 100.07(17) . . ?
O9 Mo2 O7 166.62(16) . 2_656 ?
O9 Mo2 O5 91.59(16) . . ?
O9 Mo2 O3 100.14(17) . . ?
O9 Mo2 O10 101.62(18) . . ?
O9 Mo2 O8 104.43(18) . . ?
O14 Mo7 O16 72.97(12) . . ?
O14 Mo7 O22 77.82(13) . 2_567 ?
O22 Mo7 O16 69.27(11) 2_567 . ?
O15 Mo7 O16 73.91(13) . . ?
O15 Mo7 O14 144.08(15) . . ?
O15 Mo7 O22 77.84(14) . 2_567 ?
O25 Mo7 O16 95.52(18) . . ?
O25 Mo7 O14 96.79(18) . . ?
O25 Mo7 O22 164.72(19) . 2_567 ?
O25 Mo7 O15 99.82(18) . . ?
O26 Mo7 O16 159.68(18) . . ?
O26 Mo7 O14 103.58(19) . . ?
O26 Mo7 O22 90.41(19) . 2_567 ?
O26 Mo7 O15 102.60(19) . . ?
O26 Mo7 O25 104.8(2) . . ?
O13 Mo3 O5 80.39(14) . . ?
O13 Mo3 O4 72.72(13) . 2_656 ?
O13 Mo3 O10 143.89(14) . . ?
O4 Mo3 O5 77.59(11) 2_656 . ?
O10 Mo3 O5 72.16(13) . . ?
O10 Mo3 O4 78.73(13) . 2_656 ?
O11 Mo3 O5 87.76(16) . . ?
O11 Mo3 O13 99.83(17) . . ?
O11 Mo3 O4 164.40(16) . 2_656 ?
O11 Mo3 O10 102.02(17) . . ?
O12 Mo3 O5 166.90(15) . . ?
O12 Mo3 O13 102.04(18) . . ?
O12 Mo3 O4 90.76(16) . 2_656 ?
O12 Mo3 O10 99.94(17) . . ?
O12 Mo3 O11 104.35(19) . . ?
N4 Cu1 N4 180.0(2) . 2_666 ?
N4 Cu1 N5 89.66(17) . 2_666 ?
N4 Cu1 N5 90.34(17) . . ?
N4 Cu1 N5 89.66(17) 2_666 . ?
N4 Cu1 N5 90.34(17) 2_666 2_666 ?
N5 Cu1 N5 180.0(4) 2_666 . ?
N8 Cu2 N8 180.0 2_557 . ?
N8 Cu2 N9 91.17(18) 2_557 . ?
N8 Cu2 N9 91.17(18) . 2_557 ?
N8 Cu2 N9 88.83(18) 2_557 2_557 ?
N8 Cu2 N9 88.83(18) . . ?
N9 Cu2 N9 180.0 . 2_557 ?
Mo5 O16 Mo5 104.21(13) . 2_567 ?
Mo5 O16 Mo8 92.91(12) . . ?
Mo5 O16 Mo6 91.19(11) . . ?
Mo5 O16 Mo7 163.85(16) . . ?
Mo5 O16 Mo7 91.90(11) 2_567 . ?
Mo8 O16 Mo5 97.64(11) . 2_567 ?
Mo8 O16 Mo6 162.33(15) . . ?
Mo8 O16 Mo7 86.00(10) . . ?
Mo6 O16 Mo5 97.99(11) . 2_567 ?
Mo6 O16 Mo7 85.30(10) . . ?
Mo5 O18 Mo8 111.01(14) . 2_567 ?
Mo5 O18 Mo6 109.35(15) . . ?
Mo6 O18 Mo8 105.61(14) . 2_567 ?
Mo5 O17 Mo8 109.81(15) . . ?
Mo5 O17 Mo6 108.92(14) . 2_567 ?
Mo8 O17 Mo6 102.82(13) . 2_567 ?
Mo4 O7 Mo1 132.19(17) . 2_656 ?
Mo4 O7 Mo2 130.54(17) . 2_656 ?
Mo2 O7 Mo1 88.38(11) 2_656 2_656 ?
Mo4 O5 Mo2 129.92(17) . . ?
Mo4 O5 Mo3 128.98(17) . . ?
Mo2 O5 Mo3 87.50(11) . . ?
Mo2 O3 Mo1 123.29(18) . . ?
Mo3 O13 Mo1 121.85(18) . 2_656 ?
Mo8 O14 Mo7 118.63(17) . . ?
Mo5 O22 Mo7 117.38(17) . 2_567 ?
Mo4 O4 Mo1 130.34(17) . . ?
Mo4 O4 Mo3 130.23(18) . 2_656 ?
Mo1 O4 Mo3 88.43(11) . 2_656 ?
Mo3 O10 Mo2 124.04(18) . . ?
Mo6 O15 Mo7 117.63(18) . . ?
C14 N4 Cu1 124.9(4) . . ?
C14 N4 C13 106.4(4) . . ?
C13 N4 Cu1 128.7(4) . . ?
C15 N5 Cu1 127.3(4) . . ?
C15 N5 C17 103.6(5) . . ?
C17 N5 Cu1 129.0(4) . . ?
C27 N8 Cu2 130.2(4) . . ?
C28 N8 Cu2 124.0(4) . . ?
C28 N8 C27 105.3(5) . . ?
C31 N9 Cu2 130.9(4) . . ?
C31 N9 C30 105.3(4) . . ?
C30 N9 Cu2 123.7(4) . . ?
C31 N10 C32 125.8(4) . . ?
C31 N10 C29 107.8(4) . . ?
C29 N10 C32 126.1(4) . . ?
C28 N7 C25 125.5(5) . . ?
C28 N7 C26 106.4(5) . . ?
C26 N7 C25 128.1(5) . . ?
C42 N11 C39 125.5(7) . . ?
C42 N11 C41 108.6(6) . . ?
C41 N11 C39 125.8(7) . . ?
C14 N3 C11 125.2(5) . . ?
C14 N3 C12 107.1(4) . . ?
C12 N3 C11 127.7(5) . . ?
C1 N2 C2 108.6(5) . . ?
C1 N2 C4 125.2(6) . . ?
C2 N2 C4 126.1(5) . . ?
C15 N6 C18 128.0(6) . . ?
C15 N6 C16 106.7(5) . . ?
C16 N6 C18 125.3(6) . . ?
H1WA O1W H1WB 104.5 . . ?
C1 N1 C3 108.2(6) . . ?
N10 C32 H32A 109.1 . . ?
N10 C32 H32B 109.1 . . ?
N10 C32 C35 112.4(4) . . ?
H32A C32 H32B 107.8 . . ?
C35 C32 H32A 109.1 . . ?
C35 C32 H32B 109.1 . . ?
N9 C31 N10 111.0(5) . . ?
N9 C31 H31 124.5 . . ?
N10 C31 H31 124.5 . . ?
C34 C35 C32 120.2(5) . . ?
C34 C35 C36 118.0(5) . . ?
C36 C35 C32 121.7(5) . . ?
C22 C21 C25 120.4(5) . . ?
C20 C21 C22 118.4(5) . . ?
C20 C21 C25 121.3(5) . . ?
C23 C24 C19 119.4(5) . . ?
C23 C24 C18 120.2(6) . . ?
C19 C24 C18 120.4(6) . . ?
C24 C23 H23 119.6 . . ?
C24 C23 C22 120.8(6) . . ?
C22 C23 H23 119.6 . . ?
C35 C34 H34 119.4 . . ?
C35 C34 C33 121.1(5) . . ?
C33 C34 H34 119.4 . . ?
C21 C22 H22 119.9 . . ?
C23 C22 C21 120.2(5) . . ?
C23 C22 H22 119.9 . . ?
N5 C15 H15 123.8 . . ?
N6 C15 N5 112.4(5) . . ?
N6 C15 H15 123.8 . . ?
C42 N12 C40 109.4(6) . . ?
N10 C29 H29 126.8 . . ?
C30 C29 N10 106.4(5) . . ?
C30 C29 H29 126.8 . . ?
N9 C30 H30 125.2 . . ?
C29 C30 N9 109.5(5) . . ?
C29 C30 H30 125.2 . . ?
C10 C5 H5 119.5 . . ?
C10 C5 C6 120.9(5) . . ?
C6 C5 H5 119.5 . . ?
N8 C27 H27 125.6 . . ?
C26 C27 N8 108.7(5) . . ?
C26 C27 H27 125.6 . . ?
N8 C28 N7 112.2(5) . . ?
N8 C28 H28 123.9 . . ?
N7 C28 H28 123.9 . . ?
N7 C25 C21 112.0(5) . . ?
N7 C25 H25A 109.2 . . ?
N7 C25 H25B 109.2 . . ?
C21 C25 H25A 109.2 . . ?
C21 C25 H25B 109.2 . . ?
H25A C25 H25B 107.9 . . ?
C24 C19 H19 120.3 . . ?
C24 C19 C20 119.5(6) . . ?
C20 C19 H19 120.3 . . ?
C5 C10 C11 120.5(6) . . ?
C5 C10 C9 119.0(5) . . ?
C9 C10 C11 120.5(5) . . ?
C21 C20 C19 121.8(6) . . ?
C21 C20 H20 119.1 . . ?
C19 C20 H20 119.1 . . ?
N4 C14 N3 110.9(5) . . ?
N4 C14 H14 124.6 . . ?
N3 C14 H14 124.6 . . ?
C5 C6 H6 119.9 . . ?
C5 C6 C7 120.2(5) . . ?
C7 C6 H6 119.9 . . ?
N4 C13 H13 125.7 . . ?
C12 C13 N4 108.6(5) . . ?
C12 C13 H13 125.7 . . ?
N3 C11 C10 111.6(5) . . ?
N3 C11 H11A 109.3 . . ?
N3 C11 H11B 109.3 . . ?
C10 C11 H11A 109.3 . . ?
C10 C11 H11B 109.3 . . ?
H11A C11 H11B 108.0 . . ?
N2 C1 H1 125.8 . . ?
N1 C1 N2 108.3(6) . . ?
N1 C1 H1 125.8 . . ?
C10 C9 H9 120.0 . . ?
C8 C9 C10 120.0(5) . . ?
C8 C9 H9 120.0 . . ?
N7 C26 H26 126.3 . . ?
C27 C26 N7 107.4(5) . . ?
C27 C26 H26 126.3 . . ?
C9 C8 H8 119.2 . . ?
C9 C8 C7 121.6(6) . . ?
C7 C8 H8 119.2 . . ?
C38 C37 H37 120.1 . . ?
C36 C37 H37 120.1 . . ?
C36 C37 C38 119.9(5) . . ?
C6 C7 C4 120.5(5) . . ?
C8 C7 C6 118.3(5) . . ?
C8 C7 C4 121.3(6) . . ?
C37 C38 C39 116.8(5) . . ?
C33 C38 C37 119.5(5) . . ?
C33 C38 C39 123.7(5) . . ?
N2 C2 H2 127.0 . . ?
C3 C2 N2 106.1(6) . . ?
C3 C2 H2 127.0 . . ?
N2 C4 C7 111.8(5) . . ?
N2 C4 H4A 109.3 . . ?
N2 C4 H4B 109.3 . . ?
C7 C4 H4A 109.3 . . ?
C7 C4 H4B 109.3 . . ?
H4A C4 H4B 107.9 . . ?
C34 C33 H33 120.1 . . ?
C38 C33 C34 119.9(5) . . ?
C38 C33 H33 120.1 . . ?
N11 C42 H42 125.8 . . ?
N12 C42 N11 108.3(7) . . ?
N12 C42 H42 125.8 . . ?
N6 C18 C24 112.9(5) . . ?
N6 C18 H18A 109.0 . . ?
N6 C18 H18B 109.0 . . ?
C24 C18 H18A 109.0 . . ?
C24 C18 H18B 109.0 . . ?
H18A C18 H18B 107.8 . . ?
C35 C36 H36 119.2 . . ?
C37 C36 C35 121.6(5) . . ?
C37 C36 H36 119.2 . . ?
N3 C12 H12 126.5 . . ?
C13 C12 N3 107.0(5) . . ?
C13 C12 H12 126.5 . . ?
N1 C3 H3 125.6 . . ?
C2 C3 N1 108.7(6) . . ?
C2 C3 H3 125.6 . . ?
N11 C39 C38 113.6(5) . . ?
N11 C39 H39A 108.8 . . ?
N11 C39 H39B 108.8 . . ?
C38 C39 H39A 108.8 . . ?
C38 C39 H39B 108.8 . . ?
H39A C39 H39B 107.7 . . ?
N5 C17 H17 124.7 . . ?
C16 C17 N5 110.5(6) . . ?
C16 C17 H17 124.7 . . ?
N12 C40 H40 126.8 . . ?
C41 C40 N12 106.4(7) . . ?
C41 C40 H40 126.8 . . ?
N6 C16 C17 106.8(6) . . ?
N6 C16 H16 126.6 . . ?
C17 C16 H16 126.6 . . ?
N11 C41 H41 126.4 . . ?
C40 C41 N11 107.2(8) . . ?
C40 C41 H41 126.4 . . ?

loop_
_geom_bond_atom_site_label_1
_geom_bond_atom_site_label_2
_geom_bond_distance
_geom_bond_site_symmetry_2
_geom_bond_publ_flag
Mo5 Mo6 3.2069(6) . ?
Mo5 O16 2.358(3) 2_567 ?
Mo5 O16 2.138(3) . ?
Mo5 O18 1.943(3) . ?
Mo5 O17 1.958(3) . ?
Mo5 O22 1.743(4) . ?
Mo5 O21 1.688(3) . ?
Mo4 O7 1.783(3) . ?
Mo4 O5 1.784(3) . ?
Mo4 O4 1.784(3) . ?
Mo4 O6 1.700(3) . ?
Mo8 O16 2.335(3) . ?
Mo8 O18 2.334(3) 2_567 ?
Mo8 O17 2.008(3) . ?
Mo8 O14 1.877(4) . ?
Mo8 O24 1.706(3) . ?
Mo8 O23 1.698(3) . ?
Mo1 O7 2.438(3) 2_656 ?
Mo1 O3 1.912(3) . ?
Mo1 O13 1.922(3) 2_656 ?
Mo1 O4 2.383(3) . ?
Mo1 O1 1.697(4) . ?
Mo1 O2 1.691(4) . ?
Mo6 O16 2.346(3) . ?
Mo6 O18 1.987(3) . ?
Mo6 O17 2.394(3) 2_567 ?
Mo6 O15 1.893(4) . ?
Mo6 O19 1.698(4) . ?
Mo6 O20 1.683(4) . ?
Mo2 O7 2.379(3) 2_656 ?
Mo2 O5 2.426(3) . ?
Mo2 O3 1.904(4) . ?
Mo2 O10 1.908(4) . ?
Mo2 O8 1.705(4) . ?
Mo2 O9 1.694(3) . ?
Mo7 O16 2.468(3) . ?
Mo7 O14 1.934(4) . ?
Mo7 O22 2.305(4) 2_567 ?
Mo7 O15 1.922(4) . ?
Mo7 O25 1.697(4) . ?
Mo7 O26 1.694(4) . ?
Mo3 O5 2.436(3) . ?
Mo3 O13 1.889(4) . ?
Mo3 O4 2.394(3) 2_656 ?
Mo3 O10 1.899(4) . ?
Mo3 O11 1.705(4) . ?
Mo3 O12 1.694(4) . ?
Cu1 N4 2.004(4) . ?
Cu1 N4 2.004(4) 2_666 ?
Cu1 N5 2.005(4) . ?
Cu1 N5 2.005(4) 2_666 ?
Cu2 N8 1.987(4) 2_557 ?
Cu2 N8 1.987(4) . ?
Cu2 N9 2.011(4) . ?
Cu2 N9 2.011(4) 2_557 ?
N4 C14 1.314(6) . ?
N4 C13 1.379(7) . ?
N5 C15 1.334(7) . ?
N5 C17 1.358(8) . ?
N8 C27 1.374(7) . ?
N8 C28 1.316(6) . ?
N9 C31 1.325(6) . ?
N9 C30 1.385(7) . ?
N10 C32 1.466(6) . ?
N10 C31 1.347(6) . ?
N10 C29 1.360(7) . ?
N7 C28 1.327(7) . ?
N7 C25 1.468(7) . ?
N7 C26 1.361(7) . ?
N11 C42 1.318(8) . ?
N11 C39 1.454(8) . ?
N11 C41 1.350(10) . ?
N3 C14 1.344(6) . ?
N3 C11 1.483(7) . ?
N3 C12 1.366(7) . ?
N2 C1 1.324(7) . ?
N2 C2 1.365(7) . ?
N2 C4 1.476(7) . ?
N6 C15 1.331(7) . ?
N6 C18 1.457(7) . ?
N6 C16 1.344(9) . ?
O1W H1WA 0.8501 . ?
O1W H1WB 0.8504 . ?
N1 C1 1.319(8) . ?
N1 C3 1.343(10) . ?
C32 H32A 0.9700 . ?
C32 H32B 0.9700 . ?
C32 C35 1.499(7) . ?
C31 H31 0.9300 . ?
C35 C34 1.377(7) . ?
C35 C36 1.387(7) . ?
C21 C22 1.383(7) . ?
C21 C25 1.516(7) . ?
C21 C20 1.370(8) . ?
C24 C23 1.373(8) . ?
C24 C19 1.375(9) . ?
C24 C18 1.526(8) . ?
C23 H23 0.9300 . ?
C23 C22 1.381(8) . ?
C34 H34 0.9300 . ?
C34 C33 1.387(8) . ?
C22 H22 0.9300 . ?
C15 H15 0.9300 . ?
N12 C42 1.305(9) . ?
N12 C40 1.352(11) . ?
C29 H29 0.9300 . ?
C29 C30 1.356(7) . ?
C30 H30 0.9300 . ?
C5 H5 0.9300 . ?
C5 C10 1.370(7) . ?
C5 C6 1.387(8) . ?
C27 H27 0.9300 . ?
C27 C26 1.346(8) . ?
C28 H28 0.9300 . ?
C25 H25A 0.9700 . ?
C25 H25B 0.9700 . ?
C19 H19 0.9300 . ?
C19 C20 1.381(8) . ?
C10 C11 1.512(8) . ?
C10 C9 1.388(8) . ?
C20 H20 0.9300 . ?
C14 H14 0.9300 . ?
C6 H6 0.9300 . ?
C6 C7 1.391(8) . ?
C13 H13 0.9300 . ?
C13 C12 1.349(8) . ?
C11 H11A 0.9700 . ?
C11 H11B 0.9700 . ?
C1 H1 0.9300 . ?
C9 H9 0.9300 . ?
C9 C8 1.375(8) . ?
C26 H26 0.9300 . ?
C8 H8 0.9300 . ?
C8 C7 1.376(8) . ?
C37 H37 0.9300 . ?
C37 C38 1.383(8) . ?
C37 C36 1.371(8) . ?
C7 C4 1.505(8) . ?
C38 C33 1.382(8) . ?
C38 C39 1.514(8) . ?
C2 H2 0.9300 . ?
C2 C3 1.333(9) . ?
C4 H4A 0.9700 . ?
C4 H4B 0.9700 . ?
C33 H33 0.9300 . ?
C42 H42 0.9300 . ?
C18 H18A 0.9700 . ?
C18 H18B 0.9700 . ?
C36 H36 0.9300 . ?
C12 H12 0.9300 . ?
C3 H3 0.9300 . ?
C39 H39A 0.9700 . ?
C39 H39B 0.9700 . ?
C17 H17 0.9300 . ?
C17 C16 1.349(10) . ?
C40 H40 0.9300 . ?
C40 C41 1.346(11) . ?
C16 H16 0.9300 . ?
C41 H41 0.9300 . ?

loop_
_geom_torsion_atom_site_label_1
_geom_torsion_atom_site_label_2
_geom_torsion_atom_site_label_3
_geom_torsion_atom_site_label_4
_geom_torsion
_geom_torsion_site_symmetry_1
_geom_torsion_site_symmetry_2
_geom_torsion_site_symmetry_3
_geom_torsion_site_symmetry_4
_geom_torsion_publ_flag
Mo5 Mo6 O15 Mo7 21.7(2) . . . . ?
Mo6 Mo5 O22 Mo7 -77.0(2) . . . 2_567 ?
Cu1 N4 C14 N3 179.8(3) . . . . ?
Cu1 N4 C13 C12 -179.7(4) . . . . ?
Cu1 N5 C15 N6 177.5(4) . . . . ?
Cu1 N5 C17 C16 -177.3(6) . . . . ?
Cu2 N8 C27 C26 171.0(4) . . . . ?
Cu2 N8 C28 N7 -172.5(3) . . . . ?
Cu2 N9 C31 N10 176.8(3) . . . . ?
Cu2 N9 C30 C29 -177.3(4) . . . . ?
O16 Mo5 O22 Mo7 -0.16(15) 2_567 . . 2_567 ?
O16 Mo5 O22 Mo7 2.5(5) . . . 2_567 ?
O16 Mo8 O14 Mo7 -21.25(17) . . . . ?
O16 Mo6 O15 Mo7 22.19(18) . . . . ?
O18 Mo5 O22 Mo7 -76.09(18) . . . 2_567 ?
O18 Mo8 O14 Mo7 -92.85(19) 2_567 . . . ?
O18 Mo6 O15 Mo7 54.2(4) . . . . ?
O17 Mo5 O22 Mo7 77.72(18) . . . 2_567 ?
O17 Mo8 O14 Mo7 -48.6(4) . . . . ?
O17 Mo6 O15 Mo7 94.6(2) 2_567 . . . ?
O7 Mo4 O5 Mo2 122.0(2) . . . . ?
O7 Mo4 O5 Mo3 -5.2(3) . . . . ?
O7 Mo4 O4 Mo1 -125.3(2) . . . . ?
O7 Mo4 O4 Mo3 6.8(3) . . . 2_656 ?
O5 Mo4 O7 Mo1 6.2(3) . . . 2_656 ?
O5 Mo4 O7 Mo2 -130.2(2) . . . 2_656 ?
O5 Mo4 O4 Mo1 -5.9(3) . . . . ?
O5 Mo4 O4 Mo3 126.2(2) . . . 2_656 ?
O5 Mo3 O13 Mo1 99.8(2) . . . 2_656 ?
O5 Mo3 O10 Mo2 19.21(18) . . . . ?
O13 Mo3 O10 Mo2 61.6(3) . . . . ?
O24 Mo8 O14 Mo7 74.5(2) . . . . ?
O4 Mo4 O7 Mo1 126.3(2) . . . 2_656 ?
O4 Mo4 O7 Mo2 -10.1(3) . . . 2_656 ?
O4 Mo4 O5 Mo2 2.2(3) . . . . ?
O4 Mo4 O5 Mo3 -125.0(2) . . . . ?
O4 Mo3 O13 Mo1 19.88(18) 2_656 . . 2_656 ?
O4 Mo3 O10 Mo2 99.6(2) 2_656 . . . ?
O10 Mo3 O13 Mo1 59.2(4) . . . 2_656 ?
O11 Mo3 O13 Mo1 -174.2(2) . . . 2_656 ?
O11 Mo3 O10 Mo2 -64.4(2) . . . . ?
O21 Mo5 O22 Mo7 -178.95(17) . . . 2_567 ?
O23 Mo8 O14 Mo7 -178.0(2) . . . . ?
O19 Mo6 O15 Mo7 -178.0(2) . . . . ?
O6 Mo4 O7 Mo1 -113.9(2) . . . 2_656 ?
O6 Mo4 O7 Mo2 109.7(2) . . . 2_656 ?
O6 Mo4 O5 Mo2 -119.4(2) . . . . ?
O6 Mo4 O5 Mo3 113.5(2) . . . . ?
O6 Mo4 O4 Mo1 115.9(2) . . . . ?
O6 Mo4 O4 Mo3 -111.9(2) . . . 2_656 ?
O12 Mo3 O13 Mo1 -67.1(2) . . . 2_656 ?
O12 Mo3 O10 Mo2 -171.6(2) . . . . ?
O20 Mo6 O15 Mo7 -69.4(2) . . . . ?
N4 C13 C12 N3 -0.1(7) . . . . ?
N5 C17 C16 N6 0.2(11) . . . . ?
N8 C27 C26 N7 1.1(8) . . . . ?
N10 C32 C35 C34 -144.7(5) . . . . ?
N10 C32 C35 C36 36.1(7) . . . . ?
N10 C29 C30 N9 0.1(7) . . . . ?
N2 C2 C3 N1 0.5(8) . . . . ?
C32 N10 C31 N9 174.8(5) . . . . ?
C32 N10 C29 C30 -174.5(5) . . . . ?
C32 C35 C34 C33 -179.2(5) . . . . ?
C32 C35 C36 C37 179.2(6) . . . . ?
C31 N9 C30 C29 0.4(6) . . . . ?
C31 N10 C32 C35 -96.3(6) . . . . ?
C31 N10 C29 C30 -0.5(6) . . . . ?
C35 C34 C33 C38 -0.3(9) . . . . ?
C24 C23 C22 C21 0.6(9) . . . . ?
C24 C19 C20 C21 0.7(10) . . . . ?
C23 C24 C19 C20 -0.1(9) . . . . ?
C23 C24 C18 N6 -77.2(8) . . . . ?
C34 C35 C36 C37 0.1(9) . . . . ?
C22 C21 C25 N7 -108.1(6) . . . . ?
C22 C21 C20 C19 -0.6(9) . . . . ?
C15 N5 C17 C16 -0.6(9) . . . . ?
C15 N6 C18 C24 -76.9(8) . . . . ?
C15 N6 C16 C17 0.2(9) . . . . ?
N12 C40 C41 N11 0.5(10) . . . . ?
C29 N10 C32 C35 76.7(7) . . . . ?
C29 N10 C31 N9 0.8(6) . . . . ?
C30 N9 C31 N10 -0.7(6) . . . . ?
C5 C10 C11 N3 107.5(6) . . . . ?
C5 C10 C9 C8 1.1(9) . . . . ?
C5 C6 C7 C8 0.4(9) . . . . ?
C5 C6 C7 C4 179.9(5) . . . . ?
C27 N8 C28 N7 -0.4(6) . . . . ?
C28 N8 C27 C26 -0.4(7) . . . . ?
C28 N7 C25 C21 87.7(6) . . . . ?
C28 N7 C26 C27 -1.3(7) . . . . ?
C25 N7 C28 N8 179.4(5) . . . . ?
C25 N7 C26 C27 -179.6(5) . . . . ?
C25 C21 C22 C23 179.7(5) . . . . ?
C25 C21 C20 C19 179.6(6) . . . . ?
C19 C24 C23 C22 -0.6(9) . . . . ?
C19 C24 C18 N6 104.1(7) . . . . ?
C10 C5 C6 C7 -0.3(9) . . . . ?
C10 C9 C8 C7 -1.0(9) . . . . ?
C20 C21 C22 C23 0.0(9) . . . . ?
C20 C21 C25 N7 71.6(7) . . . . ?
C14 N4 C13 C12 0.0(7) . . . . ?
C14 N3 C11 C10 111.5(6) . . . . ?
C14 N3 C12 C13 0.2(7) . . . . ?
C6 C5 C10 C11 179.6(5) . . . . ?
C6 C5 C10 C9 -0.4(9) . . . . ?
C6 C7 C4 N2 76.2(7) . . . . ?
C13 N4 C14 N3 0.1(6) . . . . ?
C11 N3 C14 N4 -178.4(5) . . . . ?
C11 N3 C12 C13 178.4(6) . . . . ?
C11 C10 C9 C8 -178.9(5) . . . . ?
C1 N2 C2 C3 -0.9(7) . . . . ?
C1 N2 C4 C7 -101.3(7) . . . . ?
C1 N1 C3 C2 0.1(8) . . . . ?
C9 C10 C11 N3 -72.5(7) . . . . ?
C9 C8 C7 C6 0.3(9) . . . . ?
C9 C8 C7 C4 -179.2(6) . . . . ?
C26 N7 C28 N8 1.0(6) . . . . ?
C26 N7 C25 C21 -94.2(7) . . . . ?
C8 C7 C4 N2 -104.3(6) . . . . ?
C37 C38 C33 C34 0.6(9) . . . . ?
C37 C38 C39 N11 171.1(6) . . . . ?
C38 C37 C36 C35 0.2(10) . . . . ?
C2 N2 C1 N1 1.0(7) . . . . ?
C2 N2 C4 C7 77.1(8) . . . . ?
C4 N2 C1 N1 179.7(5) . . . . ?
C4 N2 C2 C3 -179.6(6) . . . . ?
C33 C38 C39 N11 -11.2(11) . . . . ?
C42 N11 C39 C38 -89.1(9) . . . . ?
C42 N11 C41 C40 -1.1(9) . . . . ?
C42 N12 C40 C41 0.4(10) . . . . ?
C18 N6 C15 N5 -179.3(5) . . . . ?
C18 N6 C16 C17 179.0(7) . . . . ?
C18 C24 C23 C22 -179.3(5) . . . . ?
C18 C24 C19 C20 178.7(6) . . . . ?
C36 C35 C34 C33 0.0(8) . . . . ?
C36 C37 C38 C33 -0.5(10) . . . . ?
C36 C37 C38 C39 177.2(7) . . . . ?
C12 N3 C14 N4 -0.1(7) . . . . ?
C12 N3 C11 C10 -66.4(8) . . . . ?
C3 N1 C1 N2 -0.7(7) . . . . ?
C39 N11 C42 N12 177.5(6) . . . . ?
C39 N11 C41 C40 -177.2(6) . . . . ?
C39 C38 C33 C34 -177.0(6) . . . . ?
C17 N5 C15 N6 0.7(7) . . . . ?
C40 N12 C42 N11 -1.1(9) . . . . ?
C16 N6 C15 N5 -0.6(8) . . . . ?
C16 N6 C18 C24 104.6(8) . . . . ?
C41 N11 C42 N12 1.4(8) . . . . ?
C41 N11 C39 C38 86.3(9) . . . . ?
